data_1563108
loop_
_publ_author_name
'Zhao, Wenwu'
'Pan, Shilie'
'Han, Jian'
'Yao, Jiyong'
'Yang, Yun'
'Li, Junjie'
'Zhang, Min'
'Zhang, Lian Han'
'Hang, Yin'

_publ_section_title
;
 Synthesis, crystal structure and optical properties of the new lead
 fluoride borate---Pb2BO3F
;
_journal_issue 11
_journal_name_full 'Journal of Solid State Chemistry'
_journal_page_first 2849
_journal_page_last 2853
_journal_paper_doi 10.1016/j.jssc.2011.08.024
_journal_volume 184
_journal_year 2011
_chemical_formula_sum 'B F O3 Pb2'
_chemical_formula_weight 492.19
_space_group_IT_number 176
_space_group_name_Hall '-P 6c'
_space_group_name_H-M_alt 'P 63/m'
_symmetry_cell_setting hexagonal
_symmetry_space_group_name_H-M 'P 63/m'
_atom_sites_solution_hydrogens none
_atom_sites_solution_primary direct
_atom_sites_solution_secondary difmap
_cell_angle_alpha 90.00
_cell_angle_beta 90.00
_cell_angle_gamma 120.00
_cell_formula_units_Z 6
_cell_length_a 7.2460(3)
_cell_length_b 7.2460(3)
_cell_length_c 14.5521(17)
_cell_measurement_reflns_used 5171
_cell_measurement_temperature 296(2)
_cell_measurement_theta_max 27.42
_cell_measurement_theta_min 2.80
_cell_volume 661.69(9)
_computing_cell_refinement 'Bruker SMART'
_computing_data_collection 'Bruker SMART'
_computing_data_reduction 'Bruker SAINT'
_computing_molecular_graphics 'Bruker SHELXTL'
_computing_publication_material 'Bruker SHELXTL'
_computing_structure_refinement 'SHELXL-97 (Sheldrick, 1997)'
_computing_structure_solution 'SHELXS-97 (Sheldrick, 1990)'
_diffrn_ambient_temperature 296(2)
_diffrn_measured_fraction_theta_full 1.000
_diffrn_measured_fraction_theta_max 1.000
_diffrn_measurement_device_type 'CCD area detector'
_diffrn_measurement_method 'phi and omega scans'
_diffrn_radiation_monochromator graphite
_diffrn_radiation_source 'fine-focus sealed tube'
_diffrn_radiation_type MoK\a
_diffrn_radiation_wavelength 0.71073
_diffrn_reflns_av_R_equivalents 0.0499
_diffrn_reflns_av_sigmaI/netI 0.0175
_diffrn_reflns_limit_h_max 9
_diffrn_reflns_limit_h_min -9
_diffrn_reflns_limit_k_max 9
_diffrn_reflns_limit_k_min -9
_diffrn_reflns_limit_l_max 18
_diffrn_reflns_limit_l_min -18
_diffrn_reflns_number 10023
_diffrn_reflns_theta_full 27.42
_diffrn_reflns_theta_max 27.42
_diffrn_reflns_theta_min 1.40
_exptl_absorpt_coefficient_mu 76.129
_exptl_absorpt_correction_T_max 0.2889
_exptl_absorpt_correction_T_min 0.0071
_exptl_absorpt_correction_type numerical
_exptl_absorpt_process_details 'face indexed'
_exptl_crystal_density_diffrn 7.411
_exptl_crystal_density_method 'not measured'
_exptl_crystal_F_000 1212
_exptl_crystal_size_max 0.291
_exptl_crystal_size_mid 0.254
_exptl_crystal_size_min 0.024
_refine_diff_density_max 1.003
_refine_diff_density_min -0.955
_refine_diff_density_rms 0.233
_refine_ls_extinction_coef 0.00088(7)
_refine_ls_extinction_expression Fc^*^=kFc[1+0.001xFc^2^\l^3^/sin(2\q)]^-1/4^
_refine_ls_extinction_method SHELXL
_refine_ls_goodness_of_fit_ref 1.332
_refine_ls_hydrogen_treatment none
_refine_ls_matrix_type full
_refine_ls_number_parameters 38
_refine_ls_number_reflns 530
_refine_ls_number_restraints 0
_refine_ls_restrained_S_all 1.332
_refine_ls_R_factor_all 0.0176
_refine_ls_R_factor_gt 0.0163
_refine_ls_shift/su_max 0.000
_refine_ls_shift/su_mean 0.000
_refine_ls_structure_factor_coef Fsqd
_refine_ls_weighting_details 'calc w=1/[\s^2^(Fo^2^)+(0.0129P)^2^+0.4888P] where P=(Fo^2^+2Fc^2^)/3'
_refine_ls_weighting_scheme calc
_refine_ls_wR_factor_gt 0.0367
_refine_ls_wR_factor_ref 0.0370
_reflns_number_gt 506
_reflns_number_total 530
_reflns_threshold_expression >2sigma(I)
_cod_data_source_file JSSC-2011-184-2849.cif
_cod_data_source_block 2
_cod_depositor_comments
;
The following automatic conversions were performed:

data item '_symmetry_cell_setting' value 'Hexagonal' was changed to
'hexagonal' in accordance with the built-in table derived from the
CIF Core dictionary named 'cif_core.dic' version 2.4.5 last updated
on 2014-11-21.

data item '_exptl_crystal_density_meas' value 'not measured' was
changed to '?' -- the value is perceived as not measured.

Automatic conversion script
Id: cif_fix_values 8369 2020-08-20 11:38:08Z andrius 
;
_cod_original_sg_symbol_H-M 'P6(3)/m  '
_cod_database_code 1563108

loop_
_symmetry_equiv_pos_as_xyz
'x, y, z'
'-y, x-y, z'
'-x+y, -x, z'
'-x, -y, z+1/2'
'y, -x+y, z+1/2'
'x-y, x, z+1/2'
'-x, -y, -z'
'y, -x+y, -z'
'x-y, x, -z'
'x, y, -z-1/2'
'-y, x-y, -z-1/2'
'-x+y, -x, -z-1/2'

loop_
_atom_site_label
_atom_site_type_symbol
_atom_site_fract_x
_atom_site_fract_y
_atom_site_fract_z
_atom_site_U_iso_or_equiv
_atom_site_adp_type
_atom_site_occupancy
_atom_site_symmetry_multiplicity
_atom_site_calc_flag
_atom_site_refinement_flags
_atom_site_disorder_assembly
_atom_site_disorder_group
Pb1 Pb 0.31621(3) 0.99076(3) 0.605703(14) 0.01367(12) Uani 1 1 d . . .
B1 B 0.0091(12) 0.6419(12) 0.7500 0.0178(19) Uani 1 2 d S . .
O1 O 0.0014(9) 0.4480(7) 0.7500 0.0174(10) Uani 1 2 d S . .
O2 O 0.0105(5) 0.7353(6) 0.6667(3) 0.0170(8) Uani 1 1 d . . .
F1 F 0.3333 0.6667 0.5624(5) 0.0302(15) Uani 1 3 d S . .
F2 F 0.0000 1.0000 0.5000 0.0275(17) Uani 1 6 d S . .

loop_
_atom_site_aniso_label
_atom_site_aniso_U_11
_atom_site_aniso_U_22
_atom_site_aniso_U_33
_atom_site_aniso_U_23
_atom_site_aniso_U_13
_atom_site_aniso_U_12
Pb1 0.01352(14) 0.01279(13) 0.01438(18) 0.00097(7) 0.00112(6) 0.00634(9)
B1 0.016(4) 0.012(4) 0.030(6) 0.000 0.000 0.010(4)
O1 0.026(3) 0.015(2) 0.016(2) 0.000 0.000 0.013(2)
O2 0.0133(16) 0.0154(16) 0.022(2) 0.0071(16) -0.0001(16) 0.0070(13)
F1 0.0189(18) 0.0189(18) 0.053(5) 0.000 0.000 0.0095(9)
F2 0.026(2) 0.026(2) 0.030(5) 0.000 0.000 0.0131(11)

loop_
_atom_type_symbol
_atom_type_description
_atom_type_scat_dispersion_real
_atom_type_scat_dispersion_imag
_atom_type_scat_source
B B 0.0013 0.0007 'International Tables Vol C Tables 4.2.6.8 and 6.1.1.4'
O O 0.0106 0.0060 'International Tables Vol C Tables 4.2.6.8 and 6.1.1.4'
F F 0.0171 0.0103 'International Tables Vol C Tables 4.2.6.8 and 6.1.1.4'
Pb Pb -3.3944 10.1111 'International Tables Vol C Tables 4.2.6.8 and 6.1.1.4'

loop_
_geom_angle_atom_site_label_1
_geom_angle_atom_site_label_2
_geom_angle_atom_site_label_3
_geom_angle
_geom_angle_site_symmetry_1
_geom_angle_site_symmetry_3
O2 Pb1 O1 83.26(16) . 3_565
O2 Pb1 O2 92.76(19) . 2_675
O1 Pb1 O2 83.16(15) 3_565 2_675
O2 Pb1 F1 79.42(12) . .
O1 Pb1 F1 92.4(2) 3_565 .
O2 Pb1 F1 171.42(16) 2_675 .
O2 Pb1 F2 75.72(9) . .
O1 Pb1 F2 146.98(10) 3_565 .
O2 Pb1 F2 72.87(9) 2_675 .
F1 Pb1 F2 108.15(11) . .
O1 B1 O2 119.0(3) . 10_557
O1 B1 O2 119.0(3) . .
O2 B1 O2 122.0(6) 10_557 .
B1 O1 Pb1 113.50(10) . 2_665
B1 O1 Pb1 113.50(10) . 11_667
Pb1 O1 Pb1 132.8(2) 2_665 11_667
B1 O2 Pb1 120.8(4) . .
B1 O2 Pb1 118.7(4) . 3_465
Pb1 O2 Pb1 118.78(16) . 3_465
Pb1 F1 Pb1 113.84(13) . 2_665
Pb1 F1 Pb1 113.84(13) . 3_565
Pb1 F1 Pb1 113.84(13) 2_665 3_565

loop_
_geom_bond_atom_site_label_1
_geom_bond_atom_site_label_2
_geom_bond_distance
_geom_bond_site_symmetry_2
Pb1 O2 2.241(4) .
Pb1 O1 2.2915(18) 3_565
Pb1 O2 2.438(3) 2_675
Pb1 F1 2.4938(18) .
Pb1 F2 2.7882(2) .
B1 O1 1.378(8) .
B1 O2 1.386(5) 10_557
B1 O2 1.386(5) .
O1 Pb1 2.2915(18) 2_665
O1 Pb1 2.2915(18) 11_667
O2 Pb1 2.438(3) 3_465
F1 Pb1 2.4938(18) 2_665
F1 Pb1 2.4938(18) 3_565
